data_1553177
loop_
_publ_author_name
'Zende, V. M.'
'Schulzke, C.'
'Kapdi, A. R.'

_publ_section_title
;
 Pincer CNC bis-N-heterocyclic carbenes: robust ligands for
 palladium-catalysed Suzuki--Miyaura arylation of bromoanthracene and
 related substrates
;
_journal_issue 10
_journal_name_full 'Organic Chemistry Frontiers'
_journal_page_first 1397
_journal_paper_doi 10.1039/C5QO00236B
_journal_volume 2
_journal_year 2015
_chemical_formula_sum 'C25 H27 Br2 N5 O2'
_chemical_formula_weight 589.33
_space_group_crystal_system triclinic
_space_group_IT_number 2
_space_group_name_Hall '-P 1'
_space_group_name_H-M_alt 'P -1'
_atom_sites_solution_hydrogens mixed
_audit_creation_method SHELXL-2013
_audit_update_record
;
2015-07-11 deposited with the CCDC.
2015-08-25 downloaded from the CCDC.
;
_cell_angle_alpha 82.99(3)
_cell_angle_beta 87.24(3)
_cell_angle_gamma 62.65(3)
_cell_formula_units_Z 2
_cell_length_a 8.8674(18)
_cell_length_b 9.3784(19)
_cell_length_c 16.618(3)
_cell_measurement_reflns_used 7716
_cell_measurement_temperature 170(2)
_cell_measurement_theta_max 49.4
_cell_measurement_theta_min 6.9
_cell_volume 1218.3(5)
_computing_structure_refinement 'SHELXL-2013 (Sheldrick, 2013)'
_diffrn_ambient_temperature 170(2)
_diffrn_measured_fraction_theta_full 0.933
_diffrn_measured_fraction_theta_max 0.977
_diffrn_radiation_type MoK\a
_diffrn_radiation_wavelength 0.71073
_diffrn_reflns_av_R_equivalents 0.0659
_diffrn_reflns_av_unetI/netI 0.0582
_diffrn_reflns_Laue_measured_fraction_full 0.933
_diffrn_reflns_Laue_measured_fraction_max 0.977
_diffrn_reflns_limit_h_max 10
_diffrn_reflns_limit_h_min -10
_diffrn_reflns_limit_k_max 10
_diffrn_reflns_limit_k_min -10
_diffrn_reflns_limit_l_max 17
_diffrn_reflns_limit_l_min -19
_diffrn_reflns_number 7716
_diffrn_reflns_point_group_measured_fraction_full 0.933
_diffrn_reflns_point_group_measured_fraction_max 0.977
_diffrn_reflns_theta_full 25.000
_diffrn_reflns_theta_max 24.598
_diffrn_reflns_theta_min 3.431
_exptl_absorpt_coefficient_mu 3.360
_exptl_absorpt_correction_T_max 0.7637
_exptl_absorpt_correction_T_min 0.5814
_exptl_absorpt_correction_type numerical
_exptl_absorpt_process_details 'face indexed'
_exptl_crystal_colour colourless
_exptl_crystal_density_diffrn 1.607
_exptl_crystal_description platelet
_exptl_crystal_F_000 596
_exptl_crystal_size_max 0.402
_exptl_crystal_size_mid 0.320
_exptl_crystal_size_min 0.060
_refine_diff_density_max 1.132
_refine_diff_density_min -0.909
_refine_diff_density_rms 0.132
_refine_ls_extinction_method none
_refine_ls_goodness_of_fit_ref 1.019
_refine_ls_hydrogen_treatment mixed
_refine_ls_matrix_type full
_refine_ls_number_parameters 325
_refine_ls_number_reflns 4006
_refine_ls_number_restraints 6
_refine_ls_restrained_S_all 1.018
_refine_ls_R_factor_all 0.0702
_refine_ls_R_factor_gt 0.0541
_refine_ls_shift/su_max 0.000
_refine_ls_shift/su_mean 0.000
_refine_ls_structure_factor_coef Fsqd
_refine_ls_weighting_details 'w=1/[\s^2^(Fo^2^)+(0.1128P)^2^+0.6185P] where P=(Fo^2^+2Fc^2^)/3'
_refine_ls_weighting_scheme calc
_refine_ls_wR_factor_gt 0.1482
_refine_ls_wR_factor_ref 0.1615
_reflns_Friedel_coverage 0.000
_reflns_number_gt 3174
_reflns_number_total 4006
_reflns_threshold_expression 'I > 2\s(I)'
_cod_data_source_file c5qo00236b2.cif
_cod_data_source_block shelx
_cod_database_code 1553177
_shelx_space_group_comment
;
The symmetry employed for this shelxl refinement is uniquely defined
by the following loop, which should always be used as a source of
symmetry information in preference to the above space-group names.
They are only intended as comments.
;
_shelxl_version_number 2013-3

loop_
_space_group_symop_operation_xyz
'x, y, z'
'-x, -y, -z'

loop_
_atom_site_label
_atom_site_type_symbol
_atom_site_fract_x
_atom_site_fract_y
_atom_site_fract_z
_atom_site_U_iso_or_equiv
_atom_site_adp_type
_atom_site_occupancy
_atom_site_site_symmetry_order
_atom_site_calc_flag
_atom_site_refinement_flags_posn
_atom_site_refinement_flags_adp
C1 C 0.1934(8) 0.6972(8) 0.5182(4) 0.0392(13) Uani 1 1 d . .
H1A H 0.2182 0.7370 0.5652 0.059 Uiso 1 1 calc R U
H1B H 0.2347 0.5801 0.5289 0.059 Uiso 1 1 calc R U
H1C H 0.0705 0.7502 0.5085 0.059 Uiso 1 1 calc R U
C2 C 0.2809(7) 0.7346(7) 0.4443(4) 0.0311(12) Uani 1 1 d . .
C3 C 0.3972(7) 0.6138(7) 0.4000(3) 0.0326(12) Uani 1 1 d . .
H3 H 0.4218 0.5048 0.4168 0.039 Uiso 1 1 calc R U
C4 C 0.4775(7) 0.6472(6) 0.3331(3) 0.0307(12) Uani 1 1 d . .
H4 H 0.5560 0.5626 0.3040 0.037 Uiso 1 1 calc R U
C5 C 0.4425(6) 0.8060(6) 0.3085(3) 0.0257(10) Uani 1 1 d . .
C6 C 0.3279(7) 0.9292(6) 0.3523(3) 0.0322(12) Uani 1 1 d . .
H6 H 0.3055 1.0379 0.3364 0.039 Uiso 1 1 calc R U
C7 C 0.2487(8) 0.8927(7) 0.4175(4) 0.0415(14) Uani 1 1 d . .
H7 H 0.1686 0.9779 0.4459 0.050 Uiso 1 1 calc R U
C8 C 0.4524(7) 0.9974(6) 0.1911(4) 0.0318(12) Uani 1 1 d . .
H8 H 0.3504 1.0904 0.2011 0.038 Uiso 1 1 calc R U
C9 C 0.5593(7) 0.9854(6) 0.1294(4) 0.0320(12) Uani 1 1 d . .
H9 H 0.5475 1.0687 0.0877 0.038 Uiso 1 1 calc R U
C10 C 0.6620(6) 0.7481(6) 0.2031(3) 0.0256(10) Uani 1 1 d . .
H10 H 0.7317 0.6377 0.2219 0.031 Uiso 1 1 calc R U
C11 C 0.8338(7) 0.7699(6) 0.0855(3) 0.0258(11) Uani 1 1 d . .
C12 C 0.9648(7) 0.6158(6) 0.1010(4) 0.0314(12) Uani 1 1 d . .
H12 H 0.9637 0.5449 0.1468 0.038 Uiso 1 1 calc R U
C13 C 1.0973(7) 0.5694(6) 0.0470(3) 0.0318(12) Uani 1 1 d . .
H13 H 1.1905 0.4643 0.0555 0.038 Uiso 1 1 calc R U
C14 C 1.0962(7) 0.6742(6) -0.0195(3) 0.0303(12) Uani 1 1 d . .
H14 H 1.1862 0.6438 -0.0575 0.036 Uiso 1 1 calc R U
C15 C 0.9578(6) 0.8249(6) -0.0276(3) 0.0248(10) Uani 1 1 d . .
C16 C 0.8082(7) 1.0979(6) -0.1039(3) 0.0290(11) Uani 1 1 d . .
H16 H 0.7115 1.1411 -0.0702 0.035 Uiso 1 1 calc R U
C17 C 0.8398(7) 1.1739(6) -0.1710(3) 0.0294(11) Uani 1 1 d . .
H17 H 0.7691 1.2816 -0.1936 0.035 Uiso 1 1 calc R U
C18 C 1.0540(6) 0.9292(6) -0.1537(3) 0.0255(11) Uani 1 1 d . .
H18 H 1.1572 0.8353 -0.1608 0.031 Uiso 1 1 calc R U
C19 C 1.0739(6) 1.1044(6) -0.2731(3) 0.0264(11) Uani 1 1 d . .
C20 C 1.0213(7) 1.2648(7) -0.3032(3) 0.0330(12) Uani 1 1 d . .
H20 H 0.9343 1.3488 -0.2767 0.040 Uiso 1 1 calc R U
C21 C 1.0961(8) 1.3012(7) -0.3716(3) 0.0336(12) Uani 1 1 d . .
H21 H 1.0610 1.4111 -0.3917 0.040 Uiso 1 1 calc R U
C22 C 1.2227(7) 1.1796(7) -0.4122(3) 0.0313(12) Uani 1 1 d . .
C23 C 1.2743(8) 1.0204(7) -0.3793(4) 0.0363(13) Uani 1 1 d . .
H23 H 1.3633 0.9360 -0.4047 0.044 Uiso 1 1 calc R U
C24 C 1.2003(7) 0.9812(6) -0.3111(3) 0.0320(12) Uani 1 1 d . .
H24 H 1.2356 0.8714 -0.2905 0.038 Uiso 1 1 calc R U
C25 C 1.3010(8) 1.2212(8) -0.4878(4) 0.0405(14) Uani 1 1 d . .
H25A H 1.3801 1.2604 -0.4733 0.061 Uiso 1 1 calc R U
H25B H 1.2115 1.3056 -0.5234 0.061 Uiso 1 1 calc R U
H25C H 1.3624 1.1248 -0.5160 0.061 Uiso 1 1 calc R U
N1 N 0.5193(6) 0.8476(5) 0.2375(3) 0.0272(9) Uani 1 1 d . .
N2 N 0.6900(5) 0.8294(5) 0.1380(3) 0.0252(9) Uani 1 1 d . .
N3 N 0.8282(5) 0.8748(5) 0.0226(3) 0.0254(9) Uani 1 1 d . .
N4 N 0.9437(5) 0.9440(5) -0.0929(3) 0.0249(9) Uani 1 1 d . .
N5 N 0.9944(5) 1.0678(5) -0.2020(3) 0.0254(9) Uani 1 1 d . .
Br1 Br 0.47732(7) 0.57839(7) 0.84504(4) 0.0392(2) Uani 1 1 d . .
Br2 Br 0.98791(7) 0.32077(6) 0.26339(4) 0.0375(2) Uani 1 1 d . .
O1 O 0.4685(6) 0.2995(5) 0.9863(3) 0.0427(10) Uani 1 1 d D .
O2 O 0.6557(8) 0.6808(8) 0.6781(4) 0.0669(15) Uani 1 1 d D .
H2O H 0.487(8) 0.345(7) 1.026(3) 0.035(17) Uiso 1 1 d D .
H1O H 0.472(9) 0.364(7) 0.944(3) 0.042(19) Uiso 1 1 d D .
H1P H 0.758(8) 0.644(13) 0.700(7) 0.10(4) Uiso 1 1 d D .
H2P H 0.620(10) 0.648(10) 0.724(3) 0.07(2) Uiso 1 1 d D .

loop_
_atom_site_aniso_label
_atom_site_aniso_U_11
_atom_site_aniso_U_22
_atom_site_aniso_U_33
_atom_site_aniso_U_23
_atom_site_aniso_U_13
_atom_site_aniso_U_12
C1 0.038(3) 0.042(3) 0.036(3) 0.001(3) 0.011(2) -0.019(3)
C2 0.025(3) 0.031(3) 0.038(3) -0.002(2) 0.004(2) -0.013(2)
C3 0.042(3) 0.026(3) 0.033(3) 0.002(2) 0.002(2) -0.020(2)
C4 0.035(3) 0.020(3) 0.037(3) -0.006(2) 0.005(2) -0.012(2)
C5 0.023(2) 0.024(3) 0.028(3) -0.002(2) 0.000(2) -0.010(2)
C6 0.040(3) 0.023(3) 0.030(3) 0.000(2) 0.006(2) -0.012(2)
C7 0.034(3) 0.031(3) 0.047(4) -0.008(3) 0.009(3) -0.005(2)
C8 0.028(3) 0.019(2) 0.041(3) -0.003(2) 0.005(2) -0.006(2)
C9 0.034(3) 0.020(3) 0.038(3) 0.004(2) 0.000(2) -0.012(2)
C10 0.029(3) 0.023(2) 0.024(3) -0.002(2) 0.001(2) -0.011(2)
C11 0.031(3) 0.029(3) 0.020(3) -0.005(2) 0.004(2) -0.017(2)
C12 0.032(3) 0.023(3) 0.037(3) -0.003(2) -0.002(2) -0.011(2)
C13 0.029(3) 0.022(3) 0.039(3) -0.005(2) 0.003(2) -0.007(2)
C14 0.026(3) 0.023(3) 0.039(3) -0.001(2) 0.007(2) -0.010(2)
C15 0.028(3) 0.024(2) 0.025(3) -0.003(2) 0.001(2) -0.014(2)
C16 0.032(3) 0.027(3) 0.028(3) -0.007(2) 0.006(2) -0.013(2)
C17 0.027(3) 0.021(2) 0.035(3) -0.006(2) 0.004(2) -0.005(2)
C18 0.024(2) 0.021(2) 0.031(3) -0.005(2) 0.001(2) -0.009(2)
C19 0.028(3) 0.023(3) 0.031(3) -0.002(2) 0.002(2) -0.014(2)
C20 0.038(3) 0.025(3) 0.032(3) -0.002(2) 0.003(2) -0.011(2)
C21 0.043(3) 0.026(3) 0.033(3) 0.003(2) 0.001(2) -0.018(2)
C22 0.031(3) 0.029(3) 0.034(3) -0.001(2) -0.001(2) -0.014(2)
C23 0.041(3) 0.027(3) 0.037(3) -0.004(2) 0.010(2) -0.013(2)
C24 0.039(3) 0.020(2) 0.033(3) 0.000(2) 0.009(2) -0.011(2)
C25 0.046(3) 0.039(3) 0.038(3) 0.003(3) 0.005(3) -0.023(3)
N1 0.030(2) 0.023(2) 0.030(2) -0.0014(18) -0.0006(18) -0.0126(18)
N2 0.027(2) 0.021(2) 0.025(2) -0.0034(17) 0.0065(17) -0.0094(18)
N3 0.029(2) 0.022(2) 0.025(2) -0.0015(17) 0.0019(17) -0.0116(18)
N4 0.028(2) 0.021(2) 0.025(2) -0.0015(17) 0.0034(17) -0.0110(18)
N5 0.028(2) 0.020(2) 0.027(2) 0.0005(17) 0.0009(17) -0.0106(18)
Br1 0.0337(3) 0.0350(3) 0.0376(4) -0.0022(2) 0.0032(2) -0.0068(3)
Br2 0.0414(4) 0.0251(3) 0.0436(4) 0.0038(2) -0.0022(3) -0.0149(3)
O1 0.045(2) 0.029(2) 0.049(3) -0.007(2) 0.009(2) -0.0133(19)
O2 0.076(4) 0.082(4) 0.053(3) -0.004(3) 0.010(3) -0.046(4)

loop_
_atom_type_symbol
_atom_type_description
_atom_type_scat_dispersion_real
_atom_type_scat_dispersion_imag
_atom_type_scat_source
C C 0.0033 0.0016 'International Tables Vol C Tables 4.2.6.8 and 6.1.1.4'
H H 0.0000 0.0000 'International Tables Vol C Tables 4.2.6.8 and 6.1.1.4'
N N 0.0061 0.0033 'International Tables Vol C Tables 4.2.6.8 and 6.1.1.4'
Br Br -0.2901 2.4595 'International Tables Vol C Tables 4.2.6.8 and 6.1.1.4'
O O 0.0106 0.0060 'International Tables Vol C Tables 4.2.6.8 and 6.1.1.4'

loop_
_geom_angle_atom_site_label_1
_geom_angle_atom_site_label_2
_geom_angle_atom_site_label_3
_geom_angle
C7 C2 C3 116.9(5)
C7 C2 C1 121.0(5)
C3 C2 C1 122.1(5)
C4 C3 C2 122.2(5)
C3 C4 C5 119.2(5)
C4 C5 C6 119.8(5)
C4 C5 N1 121.2(5)
C6 C5 N1 119.0(5)
C7 C6 C5 119.7(5)
C6 C7 C2 122.2(5)
C9 C8 N1 106.9(5)
C8 C9 N2 107.3(5)
N2 C10 N1 108.3(4)
N3 C11 C12 124.4(5)
N3 C11 N2 114.6(5)
C12 C11 N2 121.1(5)
C11 C12 C13 116.8(5)
C12 C13 C14 120.7(5)
C15 C14 C13 116.5(5)
N3 C15 C14 125.0(5)
N3 C15 N4 113.4(4)
C14 C15 N4 121.6(5)
C17 C16 N4 106.9(5)
C16 C17 N5 108.1(5)
N5 C18 N4 108.7(4)
C24 C19 C20 120.8(5)
C24 C19 N5 120.2(4)
C20 C19 N5 119.0(5)
C21 C20 C19 119.4(5)
C20 C21 C22 121.3(5)
C23 C22 C21 117.5(5)
C23 C22 C25 121.8(5)
C21 C22 C25 120.7(5)
C24 C23 C22 122.1(5)
C23 C24 C19 118.8(5)
C10 N1 C8 108.6(4)
C10 N1 C5 126.0(5)
C8 N1 C5 125.4(5)
C10 N2 C9 108.9(4)
C10 N2 C11 126.6(4)
C9 N2 C11 124.5(4)
C15 N3 C11 116.7(4)
C18 N4 C16 108.4(4)
C18 N4 C15 127.4(4)
C16 N4 C15 124.2(4)
C18 N5 C17 107.9(4)
C18 N5 C19 126.8(4)
C17 N5 C19 125.3(4)

loop_
_geom_bond_atom_site_label_1
_geom_bond_atom_site_label_2
_geom_bond_distance
C1 C2 1.512(8)
C2 C7 1.393(8)
C2 C3 1.395(8)
C3 C4 1.374(8)
C4 C5 1.386(7)
C5 C6 1.397(7)
C5 N1 1.435(7)
C6 C7 1.358(8)
C8 C9 1.341(8)
C8 N1 1.391(7)
C9 N2 1.383(7)
C10 N2 1.327(7)
C10 N1 1.332(7)
C11 N3 1.331(7)
C11 C12 1.378(8)
C11 N2 1.434(6)
C12 C13 1.379(8)
C13 C14 1.383(8)
C14 C15 1.378(7)
C15 N3 1.321(7)
C15 N4 1.424(7)
C16 C17 1.339(8)
C16 N4 1.387(7)
C17 N5 1.392(7)
C18 N5 1.330(7)
C18 N4 1.345(7)
C19 C24 1.383(7)
C19 C20 1.387(7)
C19 N5 1.433(7)
C20 C21 1.375(8)
C21 C22 1.398(8)
C22 C23 1.391(8)
C22 C25 1.502(8)
C23 C24 1.378(8)
